data_2005717
loop_
_publ_author_name
'Ojala, W. H.'
'Gleason, W. B.'

_publ_section_title
;
 Mannose Phenylhydrazone, an Acyclic Monosaccharide Derivative
;
_journal_issue 12
_journal_name_full 'Acta Crystallographica Section C'
_journal_page_first 3188
_journal_page_last 3190
_journal_paper_doi 10.1107/S0108270196009882
_journal_volume 52
_journal_year 1996
_chemical_formula_moiety 'C12 H18 N2 O5 '
_chemical_formula_sum 'C12 H18 N2 O5'
_chemical_formula_weight 270.28
_space_group_IT_number 1
_symmetry_cell_setting triclinic
_symmetry_space_group_name_Hall 'P 1'
_symmetry_space_group_name_H-M 'P 1'
_audit_creation_method TEXSAN
_cell_angle_alpha 99.54(1)
_cell_angle_beta 106.34(1)
_cell_angle_gamma 96.27(1)
_cell_formula_units_Z 1
_cell_length_a 5.655(1)
_cell_length_b 12.248(2)
_cell_length_c 4.736(1)
_cell_measurement_reflns_used 25
_cell_measurement_temperature 173
_cell_measurement_theta_max 25
_cell_measurement_theta_min 24
_cell_volume 306.19(10)
_computing_cell_refinement 'MSC/AFC Diffractometer Control Software'
_computing_data_collection
;
MSC/AFC Diffractometer Control Software (Molecular Structure Corporation,
1988)
;
_computing_data_reduction 'TEXSAN (Molecular Structure Corporation, 1985)'
_computing_publication_material TEXSAN
_computing_structure_refinement TEXSAN
_computing_structure_solution 'SHELXS86 (Sheldrick, 1985)'
_diffrn_ambient_temperature 173(2)
_diffrn_measurement_device 'Rigaku AFC6S'
_diffrn_measurement_method '\w/2\q scans'
_diffrn_radiation_monochromator graphite
_diffrn_radiation_source 'X-ray tube'
_diffrn_radiation_type CuK\a
_diffrn_radiation_wavelength 1.5418
_diffrn_reflns_av_R_equivalents 0.014
_diffrn_reflns_limit_h_max 6
_diffrn_reflns_limit_h_min -6
_diffrn_reflns_limit_k_max 14
_diffrn_reflns_limit_k_min -14
_diffrn_reflns_limit_l_max 5
_diffrn_reflns_limit_l_min -5
_diffrn_reflns_number 2237
_diffrn_reflns_reduction_process TEXSAN
_diffrn_reflns_theta_max 70
_diffrn_reflns_theta_min 5
_diffrn_standards_decay_% '<1% (no correction applied)'
_diffrn_standards_interval_count 150
_diffrn_standards_number 3
_exptl_absorpt_coefficient_mu 0.920
_exptl_absorpt_correction_T_max 1.000
_exptl_absorpt_correction_T_min 0.813
_exptl_absorpt_correction_type 'empirical, \y scans (North, Phillips & Mathews, 1968)'
_exptl_absorpt_process_details psi-scans
_exptl_crystal_colour colorless
_exptl_crystal_density_diffrn 1.466
_exptl_crystal_density_meas ?
_exptl_crystal_description plate
_exptl_crystal_F_000 144.00
_exptl_crystal_size_max 0.48
_exptl_crystal_size_mid 0.30
_exptl_crystal_size_min 0.03
_refine_diff_density_max 0.21
_refine_diff_density_min -0.16
_refine_ls_extinction_coef 0.235e-4
_refine_ls_extinction_method
;
Zachariasen (1963) type 2 Gaussian isotropic
;
_refine_ls_goodness_of_fit_obs 2.46
_refine_ls_hydrogen_treatment refxyz
_refine_ls_matrix_type full
_refine_ls_number_parameters 224
_refine_ls_number_reflns 2163
_refine_ls_number_restraints 0
_refine_ls_R_factor_obs 0.027
_refine_ls_shift/esd_max 0.0020
_refine_ls_structure_factor_coef F
_refine_ls_weighting_details 'w = 4Fo^2^/\s^2^(Fo^2^)'
_refine_ls_weighting_scheme calc
_refine_ls_wR_factor_obs 0.033
_reflns_number_observed 2163
_reflns_number_total 2237
_reflns_observed_criterion I>3\s(I)
_cod_data_source_file bk1257.cif
_cod_data_source_block 1
_cod_depositor_comments
;
The following automatic conversions were performed:

'_exptl_crystal_density_meas' value 'not measured' was changed to '?'
- the value is perceived as not measured.

Automatic conversion script
Id: cif_fix_values 3008 2015-01-20 13:52:24Z robertas 

The following automatic conversions were performed:

'_refine_ls_weighting_scheme' value 'w = 4Fo^2^/\s^2^(Fo^2^)' was
changed to 'calc'. New tag '_refine_ls_weighting_details' was
created. The value of the new tag was set to 'w =
4Fo^2^/\s^2^(Fo^2^)'.

Automatic conversion script
Id: cif_fix_values 3143 2015-03-26 13:38:13Z robertas 
;
_cod_original_cell_volume 306.20(10)
_cod_original_sg_symbol_H-M 'P 1        '
_cod_original_formula_sum 'C12 H18 N2 O5 '
_cod_database_code 2005717

loop_
_symmetry_equiv_pos_as_xyz
'   +x,   +y,   +z'

loop_
_atom_site_aniso_label
_atom_site_aniso_U_11
_atom_site_aniso_U_22
_atom_site_aniso_U_33
_atom_site_aniso_U_12
_atom_site_aniso_U_13
_atom_site_aniso_U_23
O(2) 0.0178(7) 0.0185(7) 0.0193(8) 0.0029(5) 0.0046(6) 0.0013(6)
O(3) 0.0128(7) 0.0235(8) 0.0193(7) -0.0003(6) 0.0072(6) -0.0015(6)
O(4) 0.0128(7) 0.0212(7) 0.0182(7) 0.0015(6) 0.0032(6) 0.0032(6)
O(5) 0.0167(7) 0.0182(7) 0.0189(8) 0.0027(6) 0.0044(6) 0.0034(6)
O(6) 0.0136(7) 0.0342(9) 0.0212(8) -0.0027(6) 0.0077(6) -0.0008(7)
N(1) 0.0147(7) 0.0152(8) 0.0213(9) 0.0005(6) 0.0055(7) 0.0035(7)
N(2) 0.0129(8) 0.0255(10) 0.0280(10) 0.0001(7) 0.0042(8) 0.0125(8)
C(1) 0.0150(10) 0.0149(10) 0.0210(10) 0.0013(8) 0.0030(8) 0.0049(8)
C(2) 0.0151(9) 0.0169(10) 0.0151(10) 0.0007(8) 0.0041(8) 0.0048(8)
C(3) 0.0126(9) 0.0160(10) 0.0128(9) 0.0014(7) 0.0032(8) 0.0025(7)
C(4) 0.0137(9) 0.0168(10) 0.0146(9) 0.0006(7) 0.0030(8) 0.0020(8)
C(5) 0.0144(9) 0.0175(10) 0.0152(10) 0.0013(8) 0.0058(8) 0.0023(8)
C(6) 0.0159(10) 0.0210(10) 0.0170(10) 0.0003(8) 0.0050(8) 0.0027(8)
C(7) 0.0220(10) 0.0162(9) 0.0200(10) 0.0009(8) 0.0093(8) 0.0017(8)
C(8) 0.0180(10) 0.0240(10) 0.0360(10) 0.0029(8) 0.0078(10) 0.0092(10)
C(9) 0.0250(10) 0.0220(10) 0.0410(10) -0.0023(9) 0.0160(10) 0.0058(10)
C(10) 0.0360(10) 0.0180(10) 0.0280(10) -0.0016(9) 0.0160(10) 0.0081(9)
C(11) 0.0320(10) 0.0220(10) 0.0250(10) 0.0020(9) 0.0052(10) 0.0063(9)
C(12) 0.0177(10) 0.0200(10) 0.0220(10) -0.0005(8) 0.0037(8) 0.0038(8)

loop_
_atom_site_label
_atom_site_fract_x
_atom_site_fract_y
_atom_site_fract_z
_atom_site_U_iso_or_equiv
_atom_site_thermal_displace_type
O(2) 0.2359 0.2138 -0.1529 0.0191(3) Uij
O(3) 0.1008(4) 0.4485(2) 0.3366(4) 0.0190(4) Uij
O(4) 0.6104(4) 0.4288(2) 0.3327(5) 0.0179(4) Uij
O(5) 0.2338(4) 0.5997(2) -0.1347(5) 0.0182(4) Uij
O(6) 0.7409(4) 0.5869(2) -0.1504(5) 0.0238(4) Uij
N(1) -0.1397(4) 0.1584(2) 0.2548(5) 0.0172(4) Uij
N(2) -0.3796(4) 0.1118(2) 0.2172(5) 0.0220(5) Uij
C(1) -0.1055(4) 0.2141(2) 0.0603(6) 0.0174(5) Uij
C(2) 0.1528(5) 0.2688(2) 0.0842(6) 0.0158(5) Uij
C(3) 0.1612(5) 0.3939(2) 0.0804(6) 0.0141(5) Uij
C(4) 0.4172(5) 0.4506(2) 0.0895(6) 0.0156(5) Uij
C(5) 0.4300(5) 0.5775(2) 0.1057(6) 0.0157(5) Uij
C(6) 0.6825(5) 0.6359(2) 0.1111(6) 0.0182(5) Uij
C(7) -0.4291(5) 0.0212(2) 0.3483(6) 0.0190(5) Uij
C(8) -0.6779(5) -0.0286(2) 0.2786(6) 0.0257(6) Uij
C(9) -0.7390(5) -0.1184(2) 0.4024(6) 0.0285(6) Uij
C(10) -0.5558(5) -0.1585(2) 0.5999(6) 0.0261(6) Uij
C(11) -0.3098(5) -0.1090(2) 0.6687(6) 0.0268(6) Uij
C(12) -0.2445(5) -0.0200(2) 0.5442(6) 0.0207(5) Uij
H(1) -0.234(4) 0.224(2) -0.115(5) 0.0207 Uij
H(2) 0.274(4) 0.258(2) 0.281(6) 0.0185 Uij
H(2N) -0.476(5) 0.122(2) 0.072(6) 0.0262 Uij
H(2O) 0.125(4) 0.203(2) -0.318(6) 0.0227 Uij
H(3) 0.045(4) 0.401(2) -0.107(6) 0.0168 Uij
H(3O) -0.039(5) 0.435(2) 0.321(5) 0.0225 Uij
H(4O) 0.623(5) 0.469(2) 0.487(6) 0.0202 Uij
H(4) 0.442(4) 0.418(2) -0.103(5) 0.0188 Uij
H(5) 0.403(4) 0.612(2) 0.284(6) 0.0188 Uij
H(5O) 0.236(5) 0.558(2) -0.295(6) 0.0217 Uij
H(6O) 0.883(5) 0.603(2) -0.114(6) 0.0274 Uij
H(6A) 0.811(5) 0.623(2) 0.290(6) 0.0222 Uij
H(6B) 0.678(4) 0.717(2) 0.110(5) 0.0222 Uij
H(8) -0.793(5) 0.002(2) 0.163(6) 0.0312 Uij
H(9) -0.920(5) -0.149(2) 0.350(6) 0.0341 Uij
H(10) -0.599(5) -0.216(2) 0.687(6) 0.0312 Uij
H(11) -0.177(5) -0.142(2) 0.798(6) 0.0312 Uij
H(12) -0.079(5) 0.007(2) 0.569(6) 0.0254 Uij

loop_
_atom_type_symbol
_atom_type_scat_dispersion_real
_atom_type_scat_dispersion_imag
_atom_type_scat_source
C 0.018 0.009 'International Tables'
H 0.000 0.000 'International Tables'
O 0.049 0.032 'International Tables'
N 0.031 0.018 'International Tables'

loop_
_geom_angle_atom_site_label_1
_geom_angle_atom_site_label_2
_geom_angle_atom_site_label_3
_geom_angle
_geom_angle_publ_flag
C(2) O(2) H(2O) 111(2) no
C(3) O(3) H(3O) 113(2) no
C(4) O(4) H(4O) 112(2) no
C(5) O(5) H(5O) 107(2) no
C(6) O(6) H(6O) 106(2) no
N(2) N(1) C(1) 116.8(2) yes
N(1) N(2) C(7) 120.6(2) yes
N(1) N(2) H(2N) 113(2) no
C(7) N(2) H(2N) 121(2) no
N(1) C(1) C(2) 120.4(2) yes
N(1) C(1) H(1) 126(2) no
C(2) C(1) H(1) 114(2) no
O(2) C(2) C(1) 110.8(2) yes
O(2) C(2) C(3) 110.4(2) yes
O(2) C(2) H(2) 106.0(10) no
C(1) C(2) C(3) 111.0(2) yes
C(1) C(2) H(2) 108.0(10) no
C(3) C(2) H(2) 110.0(10) no
O(3) C(3) C(2) 109.1(2) yes
O(3) C(3) C(4) 108.5(2) yes
O(3) C(3) H(3) 112(2) no
C(2) C(3) C(4) 112.3(2) yes
C(2) C(3) H(3) 108.0(10) no
C(4) C(3) H(3) 107(2) no
O(4) C(4) C(3) 111.4(2) yes
O(4) C(4) C(5) 110.5(2) yes
O(4) C(4) H(4) 109.0(10) no
C(3) C(4) C(5) 112.20(10) yes
C(3) C(4) H(4) 106.0(10) no
C(5) C(4) H(4) 107(2) no
O(5) C(5) C(4) 110.70(10) yes
O(5) C(5) C(6) 110.9(2) yes
O(5) C(5) H(5) 106.0(10) no
C(4) C(5) C(6) 113.3(2) yes
C(4) C(5) H(5) 110(2) no
C(6) C(5) H(5) 106.0(10) no
O(6) C(6) C(5) 109.6(2) yes
O(6) C(6) H(6A) 108(2) no
O(6) C(6) H(6B) 108(2) no
C(5) C(6) H(6A) 108(2) no
C(5) C(6) H(6B) 110.0(10) no
H(6A) C(6) H(6B) 114(2) no
N(2) C(7) C(8) 117.4(2) yes
N(2) C(7) C(12) 123.3(2) yes
C(8) C(7) C(12) 119.2(2) yes
C(7) C(8) C(9) 120.2(2) yes
C(7) C(8) H(8) 117(2) no
C(9) C(8) H(8) 122(2) no
C(8) C(9) C(10) 120.6(2) yes
C(8) C(9) H(9) 117(2) no
C(10) C(9) H(9) 123(2) no
C(9) C(10) C(11) 119.1(2) yes
C(9) C(10) H(10) 120(2) no
C(11) C(10) H(10) 121(2) no
C(10) C(11) C(12) 121.2(2) yes
C(10) C(11) H(11) 119(2) no
C(12) C(11) H(11) 120(2) no
C(7) C(12) C(11) 119.7(2) yes
C(7) C(12) H(12) 118(2) no
C(11) C(12) H(12) 122(2) no

loop_
_geom_bond_atom_site_label_1
_geom_bond_atom_site_label_2
_geom_bond_distance
_geom_bond_publ_flag
O(2) C(2) 1.432(3) yes
O(2) H(2O) 0.83(2) no
O(3) C(3) 1.432(4) yes
O(3) H(3O) 0.77(3) no
O(4) C(4) 1.431(3) yes
O(4) H(4O) 0.79(3) no
O(5) C(5) 1.435(3) yes
O(5) H(5O) 0.85(3) no
O(6) C(6) 1.425(4) yes
O(6) H(6O) 0.77(3) no
N(1) N(2) 1.364(3) yes
N(1) C(1) 1.277(4) yes
N(2) C(7) 1.398(4) yes
N(2) H(2N) 0.79(3) no
C(1) C(2) 1.505(4) yes
C(1) H(1) 0.97(2) no
C(2) C(3) 1.532(4) yes
C(2) H(2) 1.03(2) no
C(3) C(4) 1.521(4) yes
C(3) H(3) 0.97(2) no
C(4) C(5) 1.536(4) yes
C(4) H(4) 0.99(3) no
C(5) C(6) 1.517(4) yes
C(5) H(5) 0.94(3) no
C(6) H(6A) 1.00(3) no
C(6) H(6B) 1.00(3) no
C(7) C(8) 1.394(4) yes
C(7) C(12) 1.389(4) yes
C(8) C(9) 1.385(4) yes
C(8) H(8) 0.88(3) no
C(9) C(10) 1.381(4) yes
C(9) H(9) 1.00(3) no
C(10) C(11) 1.380(4) yes
C(10) H(10) 0.92(3) no
C(11) C(12) 1.386(4) yes
C(11) H(11) 0.99(3) no
C(12) H(12) 0.93(3) no

loop_
_geom_torsion_atom_site_label_1
_geom_torsion_atom_site_label_2
_geom_torsion_atom_site_label_3
_geom_torsion_atom_site_label_4
_geom_torsion
_geom_torsion_publ_flag
C(1) N(1) N(2) C(7) 158.4(2) yes
C(4) C(5) C(6) O(6) 58.1(3) yes
N(1) N(2) C(7) C(8) -174.4(2) yes
N(1) C(1) C(2) C(3) -126.2(3) yes
N(2) N(1) C(1) C(2) 179.9(2) yes
